data_4512361
loop_
_publ_author_name
'Shi, Chao'
'Wei, Bin'
'Zhang, Wen'

_publ_section_title
;
 Toward Understanding the Origin of Structural Phase Transition in
 Guanidinium Pyridinium 1,5-Naphthalenedisulfonate
;
_journal_issue 12
_journal_name_full 'Crystal Growth &amp; Design'
_journal_page_first 6570
_journal_paper_doi 10.1021/cg5014895
_journal_volume 14
_journal_year 2014
_chemical_formula_moiety 'C10 H6 O6 S2, C5 H6 N, C H6 N3 '
_chemical_formula_sum 'C16 H18 N4 O6 S2'
_chemical_formula_weight 426.46
_chemical_name_systematic
; 
 ? 
;
_space_group_IT_number 2
_symmetry_cell_setting triclinic
_symmetry_space_group_name_Hall '-P 1'
_symmetry_space_group_name_H-M 'P -1'
_atom_sites_solution_hydrogens geom
_atom_sites_solution_primary direct
_atom_sites_solution_secondary difmap
_audit_creation_method SHELXL-97
_cell_angle_alpha 92.241(8)
_cell_angle_beta 101.966(10)
_cell_angle_gamma 89.982(6)
_cell_formula_units_Z 2
_cell_length_a 8.062(4)
_cell_length_b 8.215(4)
_cell_length_c 14.124(8)
_cell_measurement_reflns_used 4196
_cell_measurement_temperature 283(2)
_cell_measurement_theta_max 27.48
_cell_measurement_theta_min 2.58
_cell_volume 914.4(8)
_computing_cell_refinement 'CrystalClear (Rigaku Inc., 2008)'
_computing_data_collection 'CrystalClear (Rigaku Inc., 2008)'
_computing_data_reduction 'CrystalClear (Rigaku Inc., 2008)'
_computing_molecular_graphics 'DIAMOND (Brandenburg & Putz, 2005)'
_computing_publication_material 'SHELXL-97 (Sheldrick, 2008)'
_computing_structure_refinement 'SHELXL-97 (Sheldrick, 1997)'
_computing_structure_solution 'SHELXS-97 (Sheldrick, 1990)'
_diffrn_ambient_temperature 283(2)
_diffrn_measured_fraction_theta_full 0.970
_diffrn_measured_fraction_theta_max 0.970
_diffrn_measurement_device_type 'Rigaku, SCXmini'
_diffrn_measurement_method '\w scans'
_diffrn_radiation_monochromator graphite
_diffrn_radiation_source 'fine-focus sealed tube'
_diffrn_radiation_type MoK\a
_diffrn_radiation_wavelength 0.71073
_diffrn_reflns_av_R_equivalents 0.0348
_diffrn_reflns_av_sigmaI/netI 0.0755
_diffrn_reflns_limit_h_max 10
_diffrn_reflns_limit_h_min -10
_diffrn_reflns_limit_k_max 10
_diffrn_reflns_limit_k_min -10
_diffrn_reflns_limit_l_max 17
_diffrn_reflns_limit_l_min -18
_diffrn_reflns_number 8109
_diffrn_reflns_theta_full 27.48
_diffrn_reflns_theta_max 27.48
_diffrn_reflns_theta_min 2.58
_diffrn_standards_decay_% 0
_diffrn_standards_interval_count 180
_diffrn_standards_interval_time 9
_diffrn_standards_number 3
_exptl_absorpt_coefficient_mu 0.335
_exptl_absorpt_correction_T_max 0.910
_exptl_absorpt_correction_T_min 0.892
_exptl_absorpt_correction_type multi-scan
_exptl_absorpt_process_details 'CrystalClear (Rigaku Inc., 2008)'
_exptl_crystal_colour colourless
_exptl_crystal_density_diffrn 1.549
_exptl_crystal_density_method 'not measured'
_exptl_crystal_description block
_exptl_crystal_F_000 444
_exptl_crystal_size_max 0.34
_exptl_crystal_size_mid 0.30
_exptl_crystal_size_min 0.28
_refine_diff_density_max 0.428
_refine_diff_density_min -0.470
_refine_diff_density_rms 0.114
_refine_ls_extinction_method none
_refine_ls_goodness_of_fit_ref 0.998
_refine_ls_hydrogen_treatment mixed
_refine_ls_matrix_type full
_refine_ls_number_parameters 253
_refine_ls_number_reflns 4069
_refine_ls_number_restraints 0
_refine_ls_restrained_S_all 0.998
_refine_ls_R_factor_all 0.0810
_refine_ls_R_factor_gt 0.0585
_refine_ls_shift/su_max 0.000
_refine_ls_shift/su_mean 0.000
_refine_ls_structure_factor_coef Fsqd
_refine_ls_weighting_details 'calc w=1/[\s^2^(Fo^2^)+(0.0807P)^2^+0.0000P] where P=(Fo^2^+2Fc^2^)/3'
_refine_ls_weighting_scheme calc
_refine_ls_wR_factor_gt 0.1277
_refine_ls_wR_factor_ref 0.1518
_reflns_number_gt 2805
_reflns_number_total 4196
_reflns_threshold_expression >2sigma(I)
_cod_data_source_file cg5014895_si_003.cif
_cod_data_source_block 26-283K
_cod_depositor_comments
;
The following automatic conversions were performed:

'_exptl_absorpt_correction_type' value 'Multi-scan' changed to
'multi-scan' according to
/home/saulius/struct/COD-crude-data--automatic-downloads/rss-feeds/ACS/lib/dictionaries/cif_core.dic
dictionary named 'cif_core.dic' version 2.4.2 from 2011-04-26.

Automatic conversion script
Id: cif_fix_values 2935 2014-11-11 08:27:57Z andrius 

 Adding full bibliography for 4512336--4512373.cif.
;
_cod_database_code 4512361

loop_
_symmetry_equiv_pos_as_xyz
'x, y, z'
'-x, -y, -z'

loop_
_atom_site_label
_atom_site_type_symbol
_atom_site_fract_x
_atom_site_fract_y
_atom_site_fract_z
_atom_site_U_iso_or_equiv
_atom_site_adp_type
_atom_site_occupancy
_atom_site_symmetry_multiplicity
_atom_site_calc_flag
_atom_site_refinement_flags
C1 C 0.2151(5) 0.6906(5) 0.2620(3) 0.0694(11) Uani 1 1 d .
H1 H 0.2800 0.5968 0.2626 0.083 Uiso 1 1 calc R
C2 C 0.1683(6) 0.7694(6) 0.1807(3) 0.0766(13) Uani 1 1 d .
H2 H 0.1985 0.7307 0.1239 0.092 Uiso 1 1 calc R
C3 C 0.0756(5) 0.9079(6) 0.1816(3) 0.0745(12) Uani 1 1 d .
H3 H 0.0403 0.9643 0.1252 0.089 Uiso 1 1 calc R
C4 C 0.0354(4) 0.9627(4) 0.2662(3) 0.0624(10) Uani 1 1 d .
H4 H -0.0250 1.0588 0.2685 0.075 Uiso 1 1 calc R
C5 C 0.0831(4) 0.8780(4) 0.3458(2) 0.0481(8) Uani 1 1 d .
H5 H 0.0543 0.9143 0.4035 0.058 Uiso 1 1 calc R
C6 C 0.3892(3) 0.2025(3) 0.47991(18) 0.0286(5) Uani 1 1 d .
C7 C 0.4932(4) 0.2794(3) 0.4305(2) 0.0370(6) Uani 1 1 d .
H7 H 0.4690 0.3854 0.4114 0.044 Uiso 1 1 calc R
C8 C 0.3646(3) -0.2016(3) 0.5917(2) 0.0398(7) Uani 1 1 d .
H8 H 0.2954 -0.2564 0.6252 0.048 Uiso 1 1 calc R
C9 C 0.3263(3) -0.0463(3) 0.5648(2) 0.0335(6) Uani 1 1 d .
H9 H 0.2321 0.0041 0.5811 0.040 Uiso 1 1 calc R
C10 C 0.4283(3) 0.0400(3) 0.51233(18) 0.0268(5) Uani 1 1 d .
C11 C 0.4100(3) 0.1263(3) 0.08991(19) 0.0302(6) Uani 1 1 d .
C12 C 0.4762(3) 0.0527(3) 0.1737(2) 0.0369(6) Uani 1 1 d .
H12 H 0.4499 0.0920 0.2314 0.044 Uiso 1 1 calc R
C13 C 0.5848(4) -0.0829(3) 0.1745(2) 0.0409(7) Uani 1 1 d .
H13 H 0.6304 -0.1318 0.2323 0.049 Uiso 1 1 calc R
C14 C 0.3782(4) 0.1413(3) -0.0895(2) 0.0377(6) Uani 1 1 d .
H14 H 0.3073 0.2307 -0.0900 0.045 Uiso 1 1 calc R
C15 C 0.4453(3) 0.0688(3) -0.00059(19) 0.0292(6) Uani 1 1 d .
C16 C 0.8122(3) 0.4210(3) 0.1896(2) 0.0321(6) Uani 1 1 d .
N1 N 0.1690(4) 0.7456(4) 0.3432(2) 0.0638(8) Uani 1 1 d .
H1A H 0.1973 0.6915 0.3950 0.077 Uiso 1 1 calc R
N2 N 0.6768(3) 0.4908(3) 0.21148(18) 0.0418(6) Uani 1 1 d .
H2A H 0.6752 0.5174 0.2708 0.050 Uiso 1 1 calc R
H2B H 0.5901 0.5095 0.1665 0.050 Uiso 1 1 calc R
N3 N 0.9457(3) 0.3916(3) 0.25792(18) 0.0462(6) Uani 1 1 d .
H3A H 0.9451 0.4180 0.3174 0.055 Uiso 1 1 calc R
H3B H 1.0335 0.3462 0.2431 0.055 Uiso 1 1 calc R
N4 N 0.8114(3) 0.3760(3) 0.09807(18) 0.0454(6) Uani 1 1 d .
H4A H 0.8980 0.3278 0.0835 0.055 Uiso 1 1 calc R
H4B H 0.7243 0.3951 0.0534 0.055 Uiso 1 1 calc R
O1 O 0.0630(2) 0.2025(3) 0.46789(17) 0.0527(6) Uani 1 1 d .
O2 O 0.2392(3) 0.3357(3) 0.60840(15) 0.0517(6) Uani 1 1 d .
O3 O 0.2005(3) 0.4564(3) 0.45198(17) 0.0542(6) Uani 1 1 d .
O4 O 0.1142(2) 0.2601(3) 0.03258(15) 0.0453(5) Uani 1 1 d .
O5 O 0.3627(2) 0.4367(2) 0.06649(15) 0.0410(5) Uani 1 1 d .
O6 O 0.2622(3) 0.3156(2) 0.19783(14) 0.0438(5) Uani 1 1 d .
S1 S 0.20863(9) 0.30842(8) 0.50422(5) 0.0351(2) Uani 1 1 d .
S2 S 0.27599(8) 0.29729(8) 0.09726(5) 0.0340(2) Uani 1 1 d .

loop_
_atom_site_aniso_label
_atom_site_aniso_U_11
_atom_site_aniso_U_22
_atom_site_aniso_U_33
_atom_site_aniso_U_23
_atom_site_aniso_U_13
_atom_site_aniso_U_12
C1 0.069(3) 0.052(2) 0.081(3) -0.021(2) 0.007(2) 0.0102(18)
C2 0.082(3) 0.103(3) 0.050(3) -0.027(2) 0.031(2) -0.019(3)
C3 0.080(3) 0.083(3) 0.053(3) 0.028(2) -0.007(2) -0.027(2)
C4 0.051(2) 0.047(2) 0.083(3) -0.0049(19) -0.001(2) 0.0099(16)
C5 0.0391(17) 0.068(2) 0.0373(18) -0.0096(16) 0.0108(14) 0.0057(15)
C6 0.0287(13) 0.0316(13) 0.0230(13) 0.0010(10) -0.0002(10) 0.0042(10)
C7 0.0409(15) 0.0321(14) 0.0374(17) 0.0074(12) 0.0055(13) 0.0022(11)
C8 0.0364(15) 0.0441(16) 0.0415(18) 0.0082(13) 0.0133(13) -0.0039(12)
C9 0.0292(13) 0.0394(15) 0.0335(15) 0.0039(12) 0.0102(12) 0.0027(11)
C10 0.0253(12) 0.0317(13) 0.0216(13) -0.0008(10) 0.0009(10) 0.0006(10)
C11 0.0292(13) 0.0305(13) 0.0307(15) -0.0012(11) 0.0062(11) 0.0041(10)
C12 0.0396(15) 0.0415(15) 0.0293(15) -0.0010(12) 0.0072(12) 0.0095(12)
C13 0.0483(17) 0.0416(16) 0.0321(16) 0.0052(13) 0.0063(13) 0.0137(13)
C14 0.0398(15) 0.0357(14) 0.0374(17) 0.0006(12) 0.0081(13) 0.0100(12)
C15 0.0298(13) 0.0283(13) 0.0284(14) -0.0002(10) 0.0041(11) 0.0024(10)
C16 0.0332(14) 0.0321(14) 0.0299(15) 0.0034(11) 0.0040(12) -0.0005(11)
N1 0.068(2) 0.064(2) 0.058(2) 0.0126(16) 0.0059(16) -0.0057(16)
N2 0.0369(13) 0.0489(15) 0.0379(14) -0.0070(11) 0.0057(11) 0.0039(11)
N3 0.0382(14) 0.0668(18) 0.0318(14) 0.0034(12) 0.0028(11) 0.0038(12)
N4 0.0393(14) 0.0607(17) 0.0332(14) -0.0035(12) 0.0014(11) 0.0151(12)
O1 0.0273(10) 0.0597(14) 0.0673(17) -0.0189(12) 0.0050(10) 0.0047(9)
O2 0.0631(14) 0.0607(14) 0.0284(12) -0.0101(10) 0.0048(10) 0.0183(11)
O3 0.0627(14) 0.0440(13) 0.0561(15) 0.0120(11) 0.0110(12) 0.0231(11)
O4 0.0293(10) 0.0576(13) 0.0450(13) -0.0117(10) 0.0010(9) 0.0073(9)
O5 0.0427(11) 0.0343(10) 0.0437(12) 0.0022(9) 0.0034(9) 0.0056(8)
O6 0.0505(12) 0.0486(12) 0.0330(12) -0.0039(9) 0.0115(10) 0.0172(10)
S1 0.0348(4) 0.0369(4) 0.0316(4) -0.0049(3) 0.0030(3) 0.0096(3)
S2 0.0324(4) 0.0355(4) 0.0328(4) -0.0050(3) 0.0048(3) 0.0080(3)

loop_
_atom_type_symbol
_atom_type_description
_atom_type_scat_dispersion_real
_atom_type_scat_dispersion_imag
_atom_type_scat_source
C C 0.0033 0.0016 'International Tables Vol C Tables 4.2.6.8 and 6.1.1.4'
H H 0.0000 0.0000 'International Tables Vol C Tables 4.2.6.8 and 6.1.1.4'
N N 0.0061 0.0033 'International Tables Vol C Tables 4.2.6.8 and 6.1.1.4'
O O 0.0106 0.0060 'International Tables Vol C Tables 4.2.6.8 and 6.1.1.4'
S S 0.1246 0.1234 'International Tables Vol C Tables 4.2.6.8 and 6.1.1.4'

loop_
_geom_angle_atom_site_label_1
_geom_angle_atom_site_label_2
_geom_angle_atom_site_label_3
_geom_angle
_geom_angle_site_symmetry_1
_geom_angle_site_symmetry_3
C2 C1 N1 120.2(4) . .
C1 C2 C3 119.1(4) . .
C2 C3 C4 119.0(4) . .
C5 C4 C3 119.7(3) . .
N1 C5 C4 120.3(3) . .
C7 C6 C10 119.9(2) . .
C7 C6 S1 118.6(2) . .
C10 C6 S1 121.53(19) . .
C6 C7 C8 121.1(3) . 2_656
C9 C8 C7 120.7(2) . 2_656
C8 C9 C10 121.0(2) . .
C9 C10 C10 118.6(3) . 2_656
C9 C10 C6 122.7(2) . .
C10 C10 C6 118.7(3) 2_656 .
C12 C11 C15 121.4(2) . .
C12 C11 S2 117.3(2) . .
C15 C11 S2 121.3(2) . .
C11 C12 C13 121.0(3) . .
C14 C13 C12 119.4(3) 2_655 .
C13 C14 C15 121.5(3) 2_655 .
C14 C15 C11 123.2(2) . .
C14 C15 C15 119.5(3) . 2_655
C11 C15 C15 117.3(3) . 2_655
N3 C16 N2 120.5(3) . .
N3 C16 N4 119.9(3) . .
N2 C16 N4 119.5(3) . .
C5 N1 C1 121.7(3) . .
O3 S1 O2 113.57(14) . .
O3 S1 O1 112.15(15) . .
O2 S1 O1 112.33(14) . .
O3 S1 C6 105.57(13) . .
O2 S1 C6 106.06(12) . .
O1 S1 C6 106.45(12) . .
O6 S2 O4 112.68(13) . .
O6 S2 O5 112.08(12) . .
O4 S2 O5 112.46(13) . .
O6 S2 C11 106.19(12) . .
O4 S2 C11 107.01(12) . .
O5 S2 C11 105.84(12) . .

loop_
_geom_bond_atom_site_label_1
_geom_bond_atom_site_label_2
_geom_bond_distance
_geom_bond_site_symmetry_2
C1 C2 1.326(6) .
C1 N1 1.339(5) .
C2 C3 1.362(6) .
C3 C4 1.363(6) .
C4 C5 1.333(5) .
C5 N1 1.293(4) .
C6 C7 1.366(4) .
C6 C10 1.442(3) .
C6 S1 1.783(3) .
C7 C8 1.398(4) 2_656
C8 C9 1.362(4) .
C8 C7 1.398(4) 2_656
C9 C10 1.422(3) .
C10 C10 1.428(5) 2_656
C11 C12 1.358(4) .
C11 C15 1.429(4) .
C11 S2 1.785(3) .
C12 C13 1.415(4) .
C13 C14 1.365(4) 2_655
C14 C13 1.365(4) 2_655
C14 C15 1.414(4) .
C15 C15 1.432(5) 2_655
C16 N3 1.318(4) .
C16 N2 1.320(3) .
C16 N4 1.329(3) .
O1 S1 1.454(2) .
O2 S1 1.449(2) .
O3 S1 1.441(2) .
O4 S2 1.454(2) .
O5 S2 1.468(2) .
O6 S2 1.450(2) .

loop_
_geom_hbond_atom_site_label_D
_geom_hbond_atom_site_label_H
_geom_hbond_atom_site_label_A
_geom_hbond_distance_DH
_geom_hbond_distance_HA
_geom_hbond_distance_DA
_geom_hbond_angle_DHA
_geom_hbond_site_symmetry_A
N4 H4B O5 0.86 2.23 2.944(3) 140.8 2_665
N4 H4A S2 0.86 3.02 3.803(3) 151.7 1_655
N4 H4A O4 0.86 2.09 2.930(3) 166.9 1_655
N3 H3B O6 0.86 2.08 2.911(3) 161.0 1_655
N3 H3A O3 0.86 2.51 3.093(4) 126.1 1_655
N2 H2A O2 0.86 2.05 2.822(3) 149.3 2_666
N2 H2B O5 0.86 2.14 2.929(3) 152.7 .
N1 H1A O3 0.86 2.12 2.862(4) 144.3 .
